data_4500410
loop_
_publ_author_name
'Ou, Guang-Chuan'
'Feng, Xiao-Long'
'Lu, Tong-Bu'

_publ_section_title
;
 pH Values Dependent Helicity of 1D Homochiral Helical Chains
;
_journal_issue 3
_journal_name_full 'Crystal Growth &amp; Design'
_journal_page_first 851
_journal_paper_doi 10.1021/cg101515g
_journal_volume 11
_journal_year 2011
_chemical_absolute_configuration rmad
_chemical_formula_sum 'C24 H52 Cl N6 Ni O6.5'
_chemical_formula_weight 622.88
_chemical_name_systematic
; 
 ? 
;
_space_group_IT_number 4
_symmetry_cell_setting monoclinic
_symmetry_space_group_name_Hall 'P 2yb'
_symmetry_space_group_name_H-M 'P 1 21 1'
_atom_sites_solution_hydrogens geom
_atom_sites_solution_primary direct
_atom_sites_solution_secondary difmap
_audit_creation_method SHELXL-97
_cell_angle_alpha 90.00
_cell_angle_beta 95.013(4)
_cell_angle_gamma 90.00
_cell_formula_units_Z 2
_cell_length_a 9.423(2)
_cell_length_b 14.624(3)
_cell_length_c 11.374(3)
_cell_measurement_reflns_used 1967
_cell_measurement_temperature 173(2)
_cell_measurement_theta_max 26.79
_cell_measurement_theta_min 2.27
_cell_volume 1561.4(6)
_computing_cell_refinement 'Bruker SMART'
_computing_data_collection 'Bruker SMART'
_computing_data_reduction 'Bruker SAINT'
_computing_molecular_graphics 'Bruker SHELXTL'
_computing_publication_material 'Bruker SHELXTL'
_computing_structure_refinement 'SHELXL-97 (Sheldrick, 1997)'
_computing_structure_solution 'SHELXS-97 (Sheldrick, 1990)'
_diffrn_ambient_temperature 173(2)
_diffrn_measured_fraction_theta_full 0.983
_diffrn_measured_fraction_theta_max 0.983
_diffrn_measurement_device_type 'CCD area detector'
_diffrn_measurement_method 'phi and omega scans'
_diffrn_radiation_monochromator graphite
_diffrn_radiation_source 'fine-focus sealed tube'
_diffrn_radiation_type MoK\a
_diffrn_radiation_wavelength 0.71073
_diffrn_reflns_av_R_equivalents 0.0387
_diffrn_reflns_av_sigmaI/netI 0.0788
_diffrn_reflns_limit_h_max 11
_diffrn_reflns_limit_h_min -12
_diffrn_reflns_limit_k_max 18
_diffrn_reflns_limit_k_min -18
_diffrn_reflns_limit_l_max 10
_diffrn_reflns_limit_l_min -14
_diffrn_reflns_number 9289
_diffrn_reflns_theta_full 27.06
_diffrn_reflns_theta_max 27.06
_diffrn_reflns_theta_min 1.80
_diffrn_standards_decay_% 0
_diffrn_standards_interval_count 0
_diffrn_standards_interval_time 0
_diffrn_standards_number 0
_exptl_absorpt_coefficient_mu 0.754
_exptl_absorpt_correction_T_max 0.9084
_exptl_absorpt_correction_T_min 0.7425
_exptl_absorpt_correction_type multi-scan
_exptl_absorpt_process_details 'SADABS (Sheldrick, 1996)'
_exptl_crystal_colour blue
_exptl_crystal_density_diffrn 1.325
_exptl_crystal_density_method 'not measured'
_exptl_crystal_description block
_exptl_crystal_F_000 670
_exptl_crystal_size_max 0.42
_exptl_crystal_size_mid 0.39
_exptl_crystal_size_min 0.13
_refine_diff_density_max 0.505
_refine_diff_density_min -0.487
_refine_diff_density_rms 0.071
_refine_ls_abs_structure_details 'Flack H D (1983), Acta Cryst. A39, 876-881'
_refine_ls_abs_structure_Flack -0.004(13)
_refine_ls_extinction_method none
_refine_ls_goodness_of_fit_ref 1.011
_refine_ls_hydrogen_treatment constr
_refine_ls_matrix_type full
_refine_ls_number_parameters 361
_refine_ls_number_reflns 6212
_refine_ls_number_restraints 1
_refine_ls_restrained_S_all 1.011
_refine_ls_R_factor_all 0.0551
_refine_ls_R_factor_gt 0.0416
_refine_ls_shift/su_max 0.000
_refine_ls_shift/su_mean 0.000
_refine_ls_structure_factor_coef Fsqd
_refine_ls_weighting_details 'calc w=1/[\s^2^(Fo^2^)+(0.0381P)^2^+0.0000P] where P=(Fo^2^+2Fc^2^)/3'
_refine_ls_weighting_scheme calc
_refine_ls_wR_factor_gt 0.0934
_refine_ls_wR_factor_ref 0.1003
_reflns_number_gt 5178
_reflns_number_total 6212
_reflns_threshold_expression >2sigma(I)
_cod_data_source_file cg101515g_si_001.cif
_cod_data_source_block a-2
_cod_depositor_comments
;
The following automatic conversions were performed:

'_symmetry_cell_setting' value 'Monoclinic' changed to 'monoclinic'
according to /home/saulius/struct/CIF-dictionaries/cif_core.dic
dictionary named 'cif_core.dic' version 2.4.1 from 2010-06-29.

Automatic conversion script
Id: cif_fix_values 1715 2011-07-08 13:25:40Z adriana 
;
_cod_original_sg_symbol_H-M P2(1)
_cod_original_formula_sum 'C24 H52 Cl N6 Ni O6.50'
_cod_database_code 4500410

loop_
_symmetry_equiv_pos_as_xyz
'x, y, z'
'-x, y+1/2, -z'

loop_
_atom_site_label
_atom_site_type_symbol
_atom_site_fract_x
_atom_site_fract_y
_atom_site_fract_z
_atom_site_U_iso_or_equiv
_atom_site_adp_type
_atom_site_occupancy
_atom_site_symmetry_multiplicity
_atom_site_calc_flag
_atom_site_refinement_flags
Ni1 Ni 0.10785(4) 0.54086(3) 0.55488(3) 0.01809(10) Uani 1 1 d .
O1 O 0.0325(2) 0.67055(15) 0.5126(2) 0.0219(5) Uani 1 1 d .
N1 N 0.3139(2) 0.5433(3) 0.4769(2) 0.0216(5) Uani 1 1 d .
H1C H 0.3738 0.5790 0.5275 0.026 Uiso 1 1 calc R
N2 N 0.1792(3) 0.40921(18) 0.6129(2) 0.0200(6) Uani 1 1 d .
H2C H 0.1435 0.3680 0.5554 0.024 Uiso 1 1 calc R
C13 C 0.2095(3) 0.5384(3) 0.2682(3) 0.0279(7) Uani 1 1 d .
H13A H 0.2268 0.5591 0.1878 0.033 Uiso 1 1 calc R
H13B H 0.2238 0.4713 0.2705 0.033 Uiso 1 1 calc R
O2 O -0.0211(2) 0.80707(16) 0.5825(2) 0.0263(5) Uani 1 1 d .
N3 N -0.0982(3) 0.50995(19) 0.6188(2) 0.0216(6) Uani 1 1 d .
H3A H -0.1392 0.5662 0.6335 0.026 Uiso 1 1 calc R
C18 C 0.1094(4) 0.7040(3) 0.7134(3) 0.0196(7) Uani 1 1 d .
H18 H 0.0341 0.6891 0.7672 0.023 Uiso 1 1 calc R
C3 C 0.1375(4) 0.3735(3) 0.7279(3) 0.0250(8) Uani 1 1 d .
H3 H 0.1712 0.4176 0.7916 0.030 Uiso 1 1 calc R
N4 N 0.0075(3) 0.50451(19) 0.3868(2) 0.0202(6) Uani 1 1 d .
H4D H 0.0231 0.4427 0.3740 0.024 Uiso 1 1 calc R
N5 N 0.1960(3) 0.6199(2) 0.7013(2) 0.0229(6) Uani 1 1 d .
H5A H 0.1970 0.5857 0.7693 0.028 Uiso 1 1 calc R
H5B H 0.2883 0.6357 0.6902 0.028 Uiso 1 1 calc R
C12 C -0.0359(4) 0.5381(4) 0.1694(3) 0.0356(8) Uani 1 1 d .
H12A H -0.0184 0.4756 0.1434 0.053 Uiso 1 1 calc R
H12B H -0.0100 0.5814 0.1091 0.053 Uiso 1 1 calc R
H12C H -0.1370 0.5453 0.1815 0.053 Uiso 1 1 calc R
C10 C -0.1458(3) 0.5184(2) 0.4019(3) 0.0216(8) Uani 1 1 d .
H10A H -0.2043 0.4926 0.3333 0.026 Uiso 1 1 calc R
H10B H -0.1665 0.5846 0.4061 0.026 Uiso 1 1 calc R
C5 C -0.0240(4) 0.3659(2) 0.7248(3) 0.0259(8) Uani 1 1 d .
H5C H -0.0463 0.3275 0.7925 0.031 Uiso 1 1 calc R
H5D H -0.0577 0.3322 0.6522 0.031 Uiso 1 1 calc R
C19 C 0.1964(4) 0.7840(3) 0.7681(3) 0.0253(8) Uani 1 1 d .
H19A H 0.2662 0.8027 0.7125 0.030 Uiso 1 1 calc R
H19B H 0.1312 0.8363 0.7763 0.030 Uiso 1 1 calc R
C1 C 0.3683(4) 0.4485(3) 0.4916(3) 0.0294(8) Uani 1 1 d .
H1A H 0.4727 0.4481 0.4868 0.035 Uiso 1 1 calc R
H1B H 0.3242 0.4097 0.4271 0.035 Uiso 1 1 calc R
C9 C -0.1831(4) 0.4720(3) 0.5138(3) 0.0257(8) Uani 1 1 d .
H9A H -0.2858 0.4805 0.5228 0.031 Uiso 1 1 calc R
H9B H -0.1646 0.4056 0.5083 0.031 Uiso 1 1 calc R
C17 C 0.0341(3) 0.7302(2) 0.5937(3) 0.0192(7) Uani 1 1 d .
C8 C -0.2697(4) 0.4267(3) 0.7387(4) 0.0311(9) Uani 1 1 d .
H8A H -0.2775 0.3945 0.8135 0.047 Uiso 1 1 calc R
H8B H -0.3028 0.3867 0.6728 0.047 Uiso 1 1 calc R
H8C H -0.3284 0.4821 0.7366 0.047 Uiso 1 1 calc R
C20 C 0.2767(4) 0.7658(3) 0.8881(3) 0.0316(8) Uani 1 1 d .
H20 H 0.3440 0.7138 0.8793 0.038 Uiso 1 1 calc R
C6 C -0.1121(3) 0.4533(2) 0.7281(3) 0.0248(7) Uani 1 1 d .
C11 C 0.0545(3) 0.5570(2) 0.2857(3) 0.0249(8) Uani 1 1 d .
H11 H 0.0454 0.6235 0.3041 0.030 Uiso 1 1 calc R
C21 C 0.1770(5) 0.7396(3) 0.9799(4) 0.0491(12) Uani 1 1 d .
H21A H 0.1073 0.7885 0.9871 0.074 Uiso 1 1 calc R
H21B H 0.2320 0.7304 1.0562 0.074 Uiso 1 1 calc R
H21C H 0.1273 0.6828 0.9560 0.074 Uiso 1 1 calc R
Cl1 Cl 0.38765(9) 0.20187(7) 0.33964(9) 0.0348(2) Uani 1 1 d .
O3 O 0.2646(4) 0.1947(4) 0.2597(4) 0.0952(17) Uani 1 1 d .
O6 O 0.4845(3) 0.1291(2) 0.3160(3) 0.0517(8) Uani 1 1 d .
O5 O 0.4558(5) 0.2845(3) 0.3283(5) 0.111(2) Uani 1 1 d .
O4 O 0.3429(4) 0.1937(4) 0.4537(3) 0.0874(14) Uani 1 1 d .
C15 C 0.3088(4) 0.6847(3) 0.3629(4) 0.0321(9) Uani 1 1 d .
H15A H 0.2211 0.6995 0.3992 0.048 Uiso 1 1 calc R
H15B H 0.3042 0.7109 0.2833 0.048 Uiso 1 1 calc R
H15C H 0.3907 0.7104 0.4108 0.048 Uiso 1 1 calc R
C14 C 0.3247(3) 0.5821(3) 0.3557(3) 0.0263(8) Uani 1 1 d .
C7 C -0.0636(4) 0.5109(3) 0.8368(3) 0.0320(9) Uani 1 1 d .
H7A H 0.0359 0.5293 0.8329 0.048 Uiso 1 1 calc R
H7B H -0.0721 0.4748 0.9084 0.048 Uiso 1 1 calc R
H7C H -0.1236 0.5656 0.8386 0.048 Uiso 1 1 calc R
C22 C 0.3641(5) 0.8502(3) 0.9281(4) 0.0452(11) Uani 1 1 d .
H22A H 0.2999 0.9017 0.9382 0.068 Uiso 1 1 calc R
H22B H 0.4292 0.8656 0.8684 0.068 Uiso 1 1 calc R
H22C H 0.4193 0.8371 1.0033 0.068 Uiso 1 1 calc R
C2 C 0.3346(3) 0.4102(2) 0.6085(3) 0.0265(8) Uani 1 1 d .
H2A H 0.3728 0.3473 0.6181 0.032 Uiso 1 1 calc R
H2B H 0.3794 0.4484 0.6735 0.032 Uiso 1 1 calc R
C4 C 0.2022(4) 0.2801(3) 0.7583(4) 0.0377(11) Uani 1 1 d .
H4A H 0.1798 0.2381 0.6921 0.057 Uiso 1 1 calc R
H4B H 0.1626 0.2562 0.8289 0.057 Uiso 1 1 calc R
H4C H 0.3058 0.2861 0.7733 0.057 Uiso 1 1 calc R
C16 C 0.4709(4) 0.5612(3) 0.3115(3) 0.0383(11) Uani 1 1 d .
H16A H 0.5463 0.5786 0.3721 0.057 Uiso 1 1 calc R
H16B H 0.4817 0.5959 0.2391 0.057 Uiso 1 1 calc R
H16C H 0.4778 0.4956 0.2951 0.057 Uiso 1 1 calc R
C23 C 0.5404(5) 0.0542(4) 0.0347(4) 0.0459(11) Uani 1 1 d .
N6 N 0.6430(5) 0.0142(3) 0.0524(4) 0.0663(13) Uani 1 1 d .
C24 C 0.4096(4) 0.1064(4) 0.0138(4) 0.0530(12) Uani 1 1 d .
H24A H 0.3828 0.1314 0.0887 0.080 Uiso 1 1 calc R
H24B H 0.3335 0.0664 -0.0206 0.080 Uiso 1 1 calc R
H24C H 0.4243 0.1566 -0.0409 0.080 Uiso 1 1 calc R
O1W O 0.1870(9) 0.3395(6) 0.0555(7) 0.085(2) Uani 0.50 1 d P

loop_
_atom_site_aniso_label
_atom_site_aniso_U_11
_atom_site_aniso_U_22
_atom_site_aniso_U_33
_atom_site_aniso_U_23
_atom_site_aniso_U_13
_atom_site_aniso_U_12
Ni1 0.01740(17) 0.01588(18) 0.02079(19) -0.0006(2) 0.00055(13) 0.00068(19)
O1 0.0210(12) 0.0195(13) 0.0245(13) -0.0008(10) -0.0018(10) 0.0014(9)
N1 0.0184(11) 0.0197(12) 0.0268(13) -0.0026(16) 0.0020(10) -0.0004(15)
N2 0.0188(13) 0.0161(14) 0.0245(15) -0.0012(11) -0.0013(11) -0.0001(11)
C13 0.0327(16) 0.0288(17) 0.0231(15) -0.003(2) 0.0084(13) -0.002(2)
O2 0.0293(13) 0.0174(13) 0.0312(14) -0.0020(10) -0.0034(11) 0.0045(10)
N3 0.0201(13) 0.0218(15) 0.0230(15) 0.0008(11) 0.0033(11) -0.0009(11)
C18 0.0208(17) 0.0160(17) 0.0224(18) -0.0019(14) 0.0045(14) -0.0007(14)
C3 0.0287(19) 0.026(2) 0.0192(19) 0.0028(15) -0.0050(15) -0.0010(16)
N4 0.0174(13) 0.0195(14) 0.0235(15) 0.0014(11) 0.0009(11) 0.0031(11)
N5 0.0191(14) 0.0249(16) 0.0245(15) 0.0014(12) 0.0003(12) 0.0022(12)
C12 0.0399(18) 0.042(2) 0.0235(16) 0.008(2) -0.0029(14) -0.007(2)
C10 0.0161(14) 0.023(2) 0.0252(17) 0.0018(13) -0.0011(12) 0.0000(12)
C5 0.0286(18) 0.0211(18) 0.0281(19) 0.0019(15) 0.0031(15) -0.0049(14)
C19 0.0250(19) 0.025(2) 0.026(2) -0.0046(15) 0.0009(16) -0.0007(15)
C1 0.0233(18) 0.0257(19) 0.040(2) 0.0024(17) 0.0067(16) 0.0063(15)
C9 0.0211(17) 0.029(2) 0.0272(19) 0.0000(14) 0.0006(14) -0.0050(14)
C17 0.0154(15) 0.0156(17) 0.0268(18) 0.0034(14) 0.0032(13) -0.0013(12)
C8 0.0264(19) 0.034(2) 0.035(2) 0.0053(17) 0.0139(16) -0.0024(16)
C20 0.040(2) 0.024(2) 0.029(2) -0.0053(15) -0.0054(17) 0.0049(16)
C6 0.0221(17) 0.0260(19) 0.0269(19) 0.0017(15) 0.0055(14) -0.0028(14)
C11 0.0246(16) 0.025(2) 0.0244(17) 0.0043(14) 0.0000(13) -0.0007(14)
C21 0.067(3) 0.052(3) 0.027(2) -0.004(2) 0.000(2) -0.016(2)
Cl1 0.0274(4) 0.0327(5) 0.0444(6) -0.0010(4) 0.0041(4) 0.0013(4)
O3 0.060(2) 0.129(4) 0.089(3) -0.045(3) -0.036(2) 0.060(3)
O6 0.0320(15) 0.0463(19) 0.075(2) -0.0065(16) -0.0029(15) 0.0124(14)
O5 0.106(3) 0.048(2) 0.194(6) -0.029(3) 0.102(4) -0.029(2)
O4 0.066(2) 0.134(4) 0.068(3) 0.032(2) 0.032(2) 0.037(3)
C15 0.0284(19) 0.030(2) 0.038(2) 0.0037(16) 0.0041(16) -0.0063(16)
C14 0.0233(17) 0.0311(19) 0.0253(19) 0.0033(15) 0.0071(15) 0.0007(15)
C7 0.044(2) 0.027(2) 0.0261(19) 0.0001(15) 0.0101(17) -0.0071(16)
C22 0.047(2) 0.044(3) 0.043(3) -0.015(2) -0.008(2) -0.007(2)
C2 0.0207(17) 0.0208(19) 0.037(2) 0.0015(15) -0.0010(15) 0.0031(14)
C4 0.037(2) 0.032(2) 0.043(3) 0.0149(19) 0.000(2) 0.0078(19)
C16 0.0302(18) 0.050(3) 0.037(2) 0.0002(18) 0.0149(16) 0.0017(17)
C23 0.054(3) 0.044(3) 0.039(2) -0.004(2) -0.0044(19) -0.015(2)
N6 0.057(2) 0.062(3) 0.076(3) 0.007(2) -0.015(2) 0.001(2)
C24 0.037(2) 0.076(4) 0.045(3) -0.005(2) -0.003(2) -0.009(2)
O1W 0.100(6) 0.085(6) 0.065(5) 0.004(4) -0.015(5) -0.021(5)

loop_
_atom_type_symbol
_atom_type_description
_atom_type_scat_dispersion_real
_atom_type_scat_dispersion_imag
_atom_type_scat_source
C C 0.0033 0.0016 'International Tables Vol C Tables 4.2.6.8 and 6.1.1.4'
H H 0.0000 0.0000 'International Tables Vol C Tables 4.2.6.8 and 6.1.1.4'
N N 0.0061 0.0033 'International Tables Vol C Tables 4.2.6.8 and 6.1.1.4'
O O 0.0106 0.0060 'International Tables Vol C Tables 4.2.6.8 and 6.1.1.4'
Cl Cl 0.1484 0.1585 'International Tables Vol C Tables 4.2.6.8 and 6.1.1.4'
Ni Ni 0.3393 1.1124 'International Tables Vol C Tables 4.2.6.8 and 6.1.1.4'

loop_
_geom_angle_atom_site_label_1
_geom_angle_atom_site_label_2
_geom_angle_atom_site_label_3
_geom_angle
O1 Ni1 N4 84.45(10)
O1 Ni1 N2 175.12(10)
N4 Ni1 N2 99.01(11)
O1 Ni1 N5 77.73(10)
N4 Ni1 N5 161.72(11)
N2 Ni1 N5 99.03(11)
O1 Ni1 N3 88.29(10)
N4 Ni1 N3 84.78(10)
N2 Ni1 N3 88.60(10)
N5 Ni1 N3 98.57(10)
O1 Ni1 N1 100.83(11)
N4 Ni1 N1 88.88(10)
N2 Ni1 N1 82.75(12)
N5 Ni1 N1 90.50(10)
N3 Ni1 N1 168.36(12)
C17 O1 Ni1 118.6(2)
C1 N1 C14 113.9(3)
C1 N1 Ni1 104.3(2)
C14 N1 Ni1 120.56(19)
C1 N1 H1C 105.6
C14 N1 H1C 105.6
Ni1 N1 H1C 105.6
C2 N2 C3 111.9(3)
C2 N2 Ni1 105.7(2)
C3 N2 Ni1 119.2(2)
C2 N2 H2C 106.4
C3 N2 H2C 106.4
Ni1 N2 H2C 106.4
C11 C13 C14 118.2(3)
C11 C13 H13A 107.8
C14 C13 H13A 107.8
C11 C13 H13B 107.8
C14 C13 H13B 107.8
H13A C13 H13B 107.1
C9 N3 C6 112.2(3)
C9 N3 Ni1 103.99(19)
C6 N3 Ni1 122.2(2)
C9 N3 H3A 105.8
C6 N3 H3A 105.8
Ni1 N3 H3A 105.8
N5 C18 C17 109.9(3)
N5 C18 C19 113.0(3)
C17 C18 C19 111.2(3)
N5 C18 H18 107.5
C17 C18 H18 107.5
C19 C18 H18 107.5
N2 C3 C4 112.4(3)
N2 C3 C5 110.2(3)
C4 C3 C5 108.6(3)
N2 C3 H3 108.5
C4 C3 H3 108.5
C5 C3 H3 108.5
C11 N4 C10 112.3(2)
C11 N4 Ni1 115.4(2)
C10 N4 Ni1 102.87(19)
C11 N4 H4D 108.7
C10 N4 H4D 108.7
Ni1 N4 H4D 108.7
C18 N5 Ni1 109.9(2)
C18 N5 H5A 109.7
Ni1 N5 H5A 109.7
C18 N5 H5B 109.7
Ni1 N5 H5B 109.7
H5A N5 H5B 108.2
C11 C12 H12A 109.5
C11 C12 H12B 109.5
H12A C12 H12B 109.5
C11 C12 H12C 109.5
H12A C12 H12C 109.5
H12B C12 H12C 109.5
N4 C10 C9 109.7(3)
N4 C10 H10A 109.7
C9 C10 H10A 109.7
N4 C10 H10B 109.7
C9 C10 H10B 109.7
H10A C10 H10B 108.2
C3 C5 C6 118.8(3)
C3 C5 H5C 107.6
C6 C5 H5C 107.6
C3 C5 H5D 107.6
C6 C5 H5D 107.6
H5C C5 H5D 107.0
C20 C19 C18 115.9(3)
C20 C19 H19A 108.3
C18 C19 H19A 108.3
C20 C19 H19B 108.3
C18 C19 H19B 108.3
H19A C19 H19B 107.4
N1 C1 C2 110.5(3)
N1 C1 H1A 109.5
C2 C1 H1A 109.5
N1 C1 H1B 109.5
C2 C1 H1B 109.5
H1A C1 H1B 108.1
N3 C9 C10 111.1(3)
N3 C9 H9A 109.4
C10 C9 H9A 109.4
N3 C9 H9B 109.4
C10 C9 H9B 109.4
H9A C9 H9B 108.0
O2 C17 O1 124.7(3)
O2 C17 C18 118.5(3)
O1 C17 C18 116.8(3)
C6 C8 H8A 109.5
C6 C8 H8B 109.5
H8A C8 H8B 109.5
C6 C8 H8C 109.5
H8A C8 H8C 109.5
H8B C8 H8C 109.5
C21 C20 C19 111.8(3)
C21 C20 C22 110.4(3)
C19 C20 C22 109.7(3)
C21 C20 H20 108.3
C19 C20 H20 108.3
C22 C20 H20 108.3
N3 C6 C5 110.7(3)
N3 C6 C7 108.7(3)
C5 C6 C7 110.9(3)
N3 C6 C8 110.7(3)
C5 C6 C8 108.6(3)
C7 C6 C8 107.2(3)
N4 C11 C13 111.4(3)
N4 C11 C12 113.2(3)
C13 C11 C12 108.8(3)
N4 C11 H11 107.7
C13 C11 H11 107.7
C12 C11 H11 107.7
C20 C21 H21A 109.5
C20 C21 H21B 109.5
H21A C21 H21B 109.5
C20 C21 H21C 109.5
H21A C21 H21C 109.5
H21B C21 H21C 109.5
O5 Cl1 O4 109.9(3)
O5 Cl1 O3 111.6(3)
O4 Cl1 O3 107.0(3)
O5 Cl1 O6 108.7(2)
O4 Cl1 O6 110.8(2)
O3 Cl1 O6 108.8(2)
C14 C15 H15A 109.5
C14 C15 H15B 109.5
H15A C15 H15B 109.5
C14 C15 H15C 109.5
H15A C15 H15C 109.5
H15B C15 H15C 109.5
N1 C14 C15 108.0(3)
N1 C14 C16 111.1(3)
C15 C14 C16 108.1(3)
N1 C14 C13 109.6(3)
C15 C14 C13 112.2(3)
C16 C14 C13 107.9(3)
C6 C7 H7A 109.5
C6 C7 H7B 109.5
H7A C7 H7B 109.5
C6 C7 H7C 109.5
H7A C7 H7C 109.5
H7B C7 H7C 109.5
C20 C22 H22A 109.5
C20 C22 H22B 109.5
H22A C22 H22B 109.5
C20 C22 H22C 109.5
H22A C22 H22C 109.5
H22B C22 H22C 109.5
N2 C2 C1 108.8(3)
N2 C2 H2A 109.9
C1 C2 H2A 109.9
N2 C2 H2B 109.9
C1 C2 H2B 109.9
H2A C2 H2B 108.3
C3 C4 H4A 109.5
C3 C4 H4B 109.5
H4A C4 H4B 109.5
C3 C4 H4C 109.5
H4A C4 H4C 109.5
H4B C4 H4C 109.5
C14 C16 H16A 109.5
C14 C16 H16B 109.5
H16A C16 H16B 109.5
C14 C16 H16C 109.5
H16A C16 H16C 109.5
H16B C16 H16C 109.5
N6 C23 C24 179.1(5)
C23 C24 H24A 109.5
C23 C24 H24B 109.5
H24A C24 H24B 109.5
C23 C24 H24C 109.5
H24A C24 H24C 109.5
H24B C24 H24C 109.5

loop_
_geom_bond_atom_site_label_1
_geom_bond_atom_site_label_2
_geom_bond_distance
Ni1 O1 2.067(2)
Ni1 N4 2.125(3)
Ni1 N2 2.126(3)
Ni1 N5 2.135(3)
Ni1 N3 2.180(3)
Ni1 N1 2.204(2)
O1 C17 1.269(4)
N1 C1 1.483(5)
N1 C14 1.503(4)
N1 H1C 0.9300
N2 C2 1.470(4)
N2 C3 1.493(5)
N2 H2C 0.9300
C13 C11 1.515(4)
C13 C14 1.546(5)
C13 H13A 0.9900
C13 H13B 0.9900
O2 C17 1.241(4)
N3 C9 1.486(4)
N3 C6 1.509(4)
N3 H3A 0.9300
C18 N5 1.489(4)
C18 C17 1.528(5)
C18 C19 1.530(5)
C18 H18 1.0000
C3 C4 1.523(6)
C3 C5 1.524(5)
C3 H3 1.0000
N4 C11 1.482(4)
N4 C10 1.484(4)
N4 H4D 0.9300
N5 H5A 0.9200
N5 H5B 0.9200
C12 C11 1.534(4)
C12 H12A 0.9800
C12 H12B 0.9800
C12 H12C 0.9800
C10 C9 1.511(5)
C10 H10A 0.9900
C10 H10B 0.9900
C5 C6 1.526(5)
C5 H5C 0.9900
C5 H5D 0.9900
C19 C20 1.525(5)
C19 H19A 0.9900
C19 H19B 0.9900
C1 C2 1.503(5)
C1 H1A 0.9900
C1 H1B 0.9900
C9 H9A 0.9900
C9 H9B 0.9900
C8 C6 1.550(5)
C8 H8A 0.9800
C8 H8B 0.9800
C8 H8C 0.9800
C20 C21 1.514(6)
C20 C22 1.531(5)
C20 H20 1.0000
C6 C7 1.532(5)
C11 H11 1.0000
C21 H21A 0.9800
C21 H21B 0.9800
C21 H21C 0.9800
Cl1 O5 1.379(4)
Cl1 O4 1.404(4)
Cl1 O3 1.414(4)
Cl1 O6 1.442(3)
C15 C14 1.512(5)
C15 H15A 0.9800
C15 H15B 0.9800
C15 H15C 0.9800
C14 C16 1.537(5)
C7 H7A 0.9800
C7 H7B 0.9800
C7 H7C 0.9800
C22 H22A 0.9800
C22 H22B 0.9800
C22 H22C 0.9800
C2 H2A 0.9900
C2 H2B 0.9900
C4 H4A 0.9800
C4 H4B 0.9800
C4 H4C 0.9800
C16 H16A 0.9800
C16 H16B 0.9800
C16 H16C 0.9800
C23 N6 1.132(6)
C23 C24 1.452(7)
C24 H24A 0.9800
C24 H24B 0.9800
C24 H24C 0.9800

loop_
_geom_hbond_atom_site_label_D
_geom_hbond_atom_site_label_H
_geom_hbond_atom_site_label_A
_geom_hbond_distance_DH
_geom_hbond_distance_HA
_geom_hbond_distance_DA
_geom_hbond_angle_DHA
_geom_hbond_site_symmetry_A
N2 H2C O2 0.93 2.07 2.969(4) 163.1 2_546
N4 H4D O2 0.93 2.04 2.910(4) 154.2 2_546

loop_
_geom_torsion_atom_site_label_1
_geom_torsion_atom_site_label_2
_geom_torsion_atom_site_label_3
_geom_torsion_atom_site_label_4
_geom_torsion
N4 Ni1 O1 C17 166.3(2)
N2 Ni1 O1 C17 30.9(13)
N5 Ni1 O1 C17 -17.8(2)
N3 Ni1 O1 C17 81.4(2)
N1 Ni1 O1 C17 -105.9(2)
O1 Ni1 N1 C1 -173.8(2)
N4 Ni1 N1 C1 -89.7(2)
N2 Ni1 N1 C1 9.6(2)
N5 Ni1 N1 C1 108.6(2)
N3 Ni1 N1 C1 -32.7(6)
O1 Ni1 N1 C14 -44.3(3)
N4 Ni1 N1 C14 39.8(3)
N2 Ni1 N1 C14 139.1(3)
N5 Ni1 N1 C14 -121.9(3)
N3 Ni1 N1 C14 96.8(6)
O1 Ni1 N2 C2 -117.0(11)
N4 Ni1 N2 C2 108.1(2)
N5 Ni1 N2 C2 -68.9(2)
N3 Ni1 N2 C2 -167.4(2)
N1 Ni1 N2 C2 20.4(2)
O1 Ni1 N2 C3 10.0(13)
N4 Ni1 N2 C3 -125.0(2)
N5 Ni1 N2 C3 58.0(2)
N3 Ni1 N2 C3 -40.5(2)
N1 Ni1 N2 C3 147.3(2)
O1 Ni1 N3 C9 90.8(2)
N4 Ni1 N3 C9 6.2(2)
N2 Ni1 N3 C9 -93.0(2)
N5 Ni1 N3 C9 168.1(2)
N1 Ni1 N3 C9 -51.1(6)
O1 Ni1 N3 C6 -141.1(2)
N4 Ni1 N3 C6 134.3(3)
N2 Ni1 N3 C6 35.1(3)
N5 Ni1 N3 C6 -63.8(3)
N1 Ni1 N3 C6 77.0(6)
C2 N2 C3 C4 -53.9(4)
Ni1 N2 C3 C4 -177.8(3)
C2 N2 C3 C5 -175.1(3)
Ni1 N2 C3 C5 61.0(4)
O1 Ni1 N4 C11 56.6(2)
N2 Ni1 N4 C11 -126.9(2)
N5 Ni1 N4 C11 43.8(4)
N3 Ni1 N4 C11 145.4(2)
N1 Ni1 N4 C11 -44.4(2)
O1 Ni1 N4 C10 -65.96(19)
N2 Ni1 N4 C10 110.56(19)
N5 Ni1 N4 C10 -78.8(4)
N3 Ni1 N4 C10 22.82(19)
N1 Ni1 N4 C10 -167.0(2)
C17 C18 N5 Ni1 -26.1(3)
C19 C18 N5 Ni1 -150.9(2)
O1 Ni1 N5 C18 23.3(2)
N4 Ni1 N5 C18 36.3(4)
N2 Ni1 N5 C18 -153.0(2)
N3 Ni1 N5 C18 -63.1(2)
N1 Ni1 N5 C18 124.3(2)
C11 N4 C10 C9 -173.6(3)
Ni1 N4 C10 C9 -49.0(3)
N2 C3 C5 C6 -72.2(4)
C4 C3 C5 C6 164.3(3)
N5 C18 C19 C20 -55.7(4)
C17 C18 C19 C20 -179.9(3)
C14 N1 C1 C2 -171.9(3)
Ni1 N1 C1 C2 -38.5(3)
C6 N3 C9 C10 -169.0(3)
Ni1 N3 C9 C10 -35.0(3)
N4 C10 C9 N3 60.1(3)
Ni1 O1 C17 O2 -172.2(2)
Ni1 O1 C17 C18 7.5(4)
N5 C18 C17 O2 -166.9(3)
C19 C18 C17 O2 -41.0(4)
N5 C18 C17 O1 13.4(4)
C19 C18 C17 O1 139.3(3)
C18 C19 C20 C21 -59.9(4)
C18 C19 C20 C22 177.2(3)
C9 N3 C6 C5 75.9(3)
Ni1 N3 C6 C5 -48.5(3)
C9 N3 C6 C7 -162.1(3)
Ni1 N3 C6 C7 73.5(3)
C9 N3 C6 C8 -44.6(4)
Ni1 N3 C6 C8 -169.0(2)
C3 C5 C6 N3 64.8(4)
C3 C5 C6 C7 -56.0(4)
C3 C5 C6 C8 -173.5(3)
C10 N4 C11 C13 -177.3(3)
Ni1 N4 C11 C13 65.3(3)
C10 N4 C11 C12 -54.2(4)
Ni1 N4 C11 C12 -171.6(2)
C14 C13 C11 N4 -74.7(5)
C14 C13 C11 C12 159.8(4)
C1 N1 C14 C15 -163.2(3)
Ni1 N1 C14 C15 71.6(3)
C1 N1 C14 C16 -44.8(4)
Ni1 N1 C14 C16 -169.9(2)
C1 N1 C14 C13 74.3(3)
Ni1 N1 C14 C13 -50.8(4)
C11 C13 C14 N1 64.7(5)
C11 C13 C14 C15 -55.3(4)
C11 C13 C14 C16 -174.2(3)
C3 N2 C2 C1 -178.9(3)
Ni1 N2 C2 C1 -47.7(3)
N1 C1 C2 N2 60.6(4)
